data_7125979
loop_
_publ_author_name
'Ruan, Wenqing'
'Mao, Jiatao'
'Yang, Shida'
'Shi, Chuan'
'Jia, Guochen'
'Chen, Qing'

_publ_section_title
;
 Designing Cr complexes for a neutral Fe-Cr redox flow battery.
;
_journal_issue 21
_journal_name_full 'Chemical communications (Cambridge, England)'
_journal_page_first 3171
_journal_page_last 3174
_journal_paper_doi 10.1039/c9cc09704j
_journal_volume 56
_journal_year 2020
_chemical_formula_moiety 'Br, C26 H34 Cr N4 O10, 3.75(H2 O), 0.5(C3 H6 O)'
_chemical_formula_sum 'C27.5 H44.5 Br Cr N4 O14.25'
_chemical_formula_weight 791.08
_space_group_crystal_system triclinic
_space_group_IT_number 2
_space_group_name_Hall '-P 1'
_space_group_name_H-M_alt 'P -1'
_atom_sites_solution_hydrogens mixed
_atom_sites_solution_primary dual
_audit_creation_date 2019-05-03
_audit_creation_method
;
Olex2 1.2
(compiled 2017.08.10 svn.r3458 for OlexSys, GUI svn.r5381)
;
_audit_update_record
;
2019-11-28 deposited with the CCDC.	2020-02-11 downloaded from the CCDC.
;
_cell_angle_alpha 75.374(7)
_cell_angle_beta 79.253(7)
_cell_angle_gamma 72.060(7)
_cell_formula_units_Z 2
_cell_length_a 9.8426(7)
_cell_length_b 12.5393(9)
_cell_length_c 16.1571(15)
_cell_measurement_reflns_used 4750
_cell_measurement_temperature 100.00(10)
_cell_measurement_theta_max 73.1000
_cell_measurement_theta_min 3.7660
_cell_volume 1822.8(3)
_computing_cell_refinement 'CrysAlisPro 1.171.39.46 (Rigaku OD, 2018)'
_computing_data_collection 'CrysAlisPro 1.171.39.46 (Rigaku OD, 2018)'
_computing_data_reduction 'CrysAlisPro 1.171.39.46 (Rigaku OD, 2018)'
_computing_molecular_graphics 'Olex2 (Dolomanov et al., 2009)'
_computing_publication_material 'Olex2 (Dolomanov et al., 2009)'
_computing_structure_refinement 'ShelXL (Sheldrick, 2015)'
_computing_structure_solution 'ShelXT (Sheldrick, 2015)'
_diffrn_ambient_environment N~2~
_diffrn_ambient_temperature 100.00(10)
_diffrn_detector 'CCD plate'
_diffrn_detector_area_resol_mean 10.3577
_diffrn_detector_type Atlas
_diffrn_measured_fraction_theta_full 0.974
_diffrn_measured_fraction_theta_max 0.973
_diffrn_measurement_details
;
List of Runs (angles in degrees, time in seconds):

  # Type    Start    End  Width  t~exp~   \w     \q     \k     \f   Frames
#--------------------------------------------------------------------------
  1  \w     28.00 141.00   1.00   15.00    --  106.99 -77.00  90.00  113
  2  \w   -115.00 -14.00   1.00    5.00    --  -40.32 -37.00 150.00  101
  3  \w   -115.00 -73.00   1.00    5.00    --  -40.32-145.00-106.00   42
  4  \w   -113.00 -14.00   1.00    5.00    --  -40.32 -37.00-120.00   99
  5  \w      2.00  82.00   1.00    5.00    --   40.32 -99.00 120.00   80
  6  \w     42.00 138.00   1.00   15.00    --  106.99 -30.00 150.00   96
  7  \w     79.00 170.00   1.00   15.00    --  106.99  45.00-180.00   91
  8  \w     48.00 116.00   1.00   15.00    --  106.99-125.00  90.00   68
  9  \w     32.00 109.00   1.00   15.00    --  106.99 -45.00 -90.00   77
 10  \w     33.00 109.00   1.00   15.00    --  106.99 -94.00 -90.00   76
 11  \w     24.00 163.00   1.00   15.00    --  106.99 -15.00   0.00  139
;
_diffrn_measurement_device 'kappa diffractometer'
_diffrn_measurement_device_type 'SuperNova, Dual, Cu at zero, Atlas'
_diffrn_measurement_method '\w scans'
_diffrn_orient_matrix_type 'CrysAlisPro convention (1999,Acta A55,543-557)'
_diffrn_orient_matrix_UB_11 0.1647227000
_diffrn_orient_matrix_UB_12 -0.0447006000
_diffrn_orient_matrix_UB_13 -0.0178380000
_diffrn_orient_matrix_UB_21 0.0092170000
_diffrn_orient_matrix_UB_22 -0.0440405000
_diffrn_orient_matrix_UB_23 0.0974020000
_diffrn_orient_matrix_UB_31 -0.0151860000
_diffrn_orient_matrix_UB_32 -0.1161814000
_diffrn_orient_matrix_UB_33 -0.0065210000
_diffrn_radiation_monochromator mirror
_diffrn_radiation_probe x-ray
_diffrn_radiation_type CuK\a
_diffrn_radiation_wavelength 1.54184
_diffrn_reflns_av_R_equivalents 0.0262
_diffrn_reflns_av_unetI/netI 0.0389
_diffrn_reflns_Laue_measured_fraction_full 0.974
_diffrn_reflns_Laue_measured_fraction_max 0.973
_diffrn_reflns_limit_h_max 11
_diffrn_reflns_limit_h_min -11
_diffrn_reflns_limit_k_max 10
_diffrn_reflns_limit_k_min -15
_diffrn_reflns_limit_l_max 18
_diffrn_reflns_limit_l_min -19
_diffrn_reflns_number 10051
_diffrn_reflns_point_group_measured_fraction_full 0.974
_diffrn_reflns_point_group_measured_fraction_max 0.973
_diffrn_reflns_theta_full 66.500
_diffrn_reflns_theta_max 67.499
_diffrn_reflns_theta_min 3.789
_diffrn_source 'micro-focus sealed X-ray tube'
_diffrn_source_current 0.80
_diffrn_source_power 0.040
_diffrn_source_target Cu
_diffrn_source_type 'SuperNova (Cu) X-ray Source'
_diffrn_source_voltage 50
_exptl_absorpt_coefficient_mu 4.457
_exptl_absorpt_correction_T_max 1.00000
_exptl_absorpt_correction_T_min 0.73135
_exptl_absorpt_correction_type multi-scan
_exptl_absorpt_process_details
;
CrysAlisPro 1.171.39.46 (Rigaku Oxford Diffraction, 2018)
Empirical absorption correction using spherical harmonics,
 implemented in SCALE3 ABSPACK scaling algorithm.
;
_exptl_crystal_colour violet
_exptl_crystal_colour_primary violet
_exptl_crystal_density_diffrn 1.441
_exptl_crystal_description plate
_exptl_crystal_F_000 821
_exptl_crystal_size_max 0.2
_exptl_crystal_size_mid 0.15
_exptl_crystal_size_min 0.02
_refine_diff_density_max 0.885
_refine_diff_density_min -0.811
_refine_diff_density_rms 0.091
_refine_ls_extinction_method none
_refine_ls_goodness_of_fit_ref 1.026
_refine_ls_hydrogen_treatment constr
_refine_ls_matrix_type full
_refine_ls_number_parameters 489
_refine_ls_number_reflns 6390
_refine_ls_number_restraints 7
_refine_ls_restrained_S_all 1.038
_refine_ls_R_factor_all 0.0634
_refine_ls_R_factor_gt 0.0561
_refine_ls_shift/su_max 0.000
_refine_ls_shift/su_mean 0.000
_refine_ls_structure_factor_coef Fsqd
_refine_ls_weighting_details 'w=1/[\s^2^(Fo^2^)+(0.0980P)^2^+1.8500P] where P=(Fo^2^+2Fc^2^)/3'
_refine_ls_weighting_scheme calc
_refine_ls_wR_factor_gt 0.1484
_refine_ls_wR_factor_ref 0.1552
_reflns_Friedel_coverage 0.000
_reflns_number_gt 5577
_reflns_number_total 6390
_reflns_threshold_expression 'I > 2\s(I)'
_cod_data_source_file c9cc09704j2.cif
_cod_data_source_block ruan53d
_cod_depositor_comments 'Adding full bibliography for 7125979.cif.'
_cod_original_formula_sum 'C27.50 H44.50 Br Cr N4 O14.25'
_cod_database_code 7125979
_shelx_shelxl_version_number 2014/7
_shelx_space_group_comment
;
The symmetry employed for this shelxl refinement is uniquely defined
by the following loop, which should always be used as a source of
symmetry information in preference to the above space-group names.
They are only intended as comments.
;
_shelx_estimated_absorpt_t_max 0.916
_shelx_estimated_absorpt_t_min 0.469
_reflns_odcompleteness_completeness 98.53
_reflns_odcompleteness_iscentric 1
_reflns_odcompleteness_theta 66.97
_olex2_refinement_description
;
1. Fixed Uiso
 At 1.2 times of:
  All C(H) groups, All C(H,H) groups
 At 1.5 times of:
  All C(H,H,H) groups, All O(H,H) groups
2. Restrained distances
 C1S-C3S \\sim C1S-C2S
 with sigma of 0.02
3. Uiso/Uaniso restraints and constraints
Uanis(O4W) \\sim Ueq: with sigma of 0.01 and sigma for terminal atoms of 0.003
4. Others
 Fixed Sof: Br1(0.17) Br1A(0.66) Br1B(0.17) O1S(0.5) C1S(0.5) C2S(0.5)
 H2SA(0.5) H2SB(0.5) H2SC(0.5) C3S(0.5) H3SA(0.5) H3SB(0.5) H3SC(0.5) O4W(0.75)
 H4WA(0.75) H4WB(0.75)
5.a Free rotating group:
 O1W(H1WA,H1WB), O2W(H2WA,H2WB), O3W(H3WA,H3WB), O4W(H4WA,H4WB)
5.b Secondary CH2 refined with riding coordinates:
 C9(H9A,H9B), C10(H10A,H10B), C11(H11A,H11B), C29(H29A,H29B), C30(H30A,H30B),
 C31(H31A,H31B)
5.c Aromatic/amide H refined with riding coordinates:
 C3(H3), C5(H5), C23(H23), C25(H25)
5.d Idealised Me refined as rotating group:
 C12(H12A,H12B,H12C), C13(H13A,H13B,H13C), C14(H14A,H14B,H14C), C32(H32A,H32B,
 H32C), C33(H33A,H33B,H33C), C34(H34A,H34B,H34C), C2S(H2SA,H2SB,H2SC), C3S(H3SA,
 H3SB,H3SC)
;
_olex2_date_sample_data_collection 2019-04-12
_olex2_submission_special_instructions 'No special instructions were received'
_oxdiff_exptl_absorpt_empirical_details
;
Empirical correction (ABSPACK) includes:
- Absorption correction using spherical harmonics
- Frame scaling
;
_oxdiff_exptl_absorpt_empirical_full_max 1.445
_oxdiff_exptl_absorpt_empirical_full_min 0.789

loop_
_space_group_symop_operation_xyz
'x, y, z'
'-x, -y, -z'

loop_
_atom_site_label
_atom_site_type_symbol
_atom_site_fract_x
_atom_site_fract_y
_atom_site_fract_z
_atom_site_U_iso_or_equiv
_atom_site_adp_type
_atom_site_occupancy
_atom_site_site_symmetry_order
_atom_site_calc_flag
_atom_site_refinement_flags_posn
_atom_site_refinement_flags_adp
_atom_site_refinement_flags_occupancy
_atom_site_disorder_assembly
_atom_site_disorder_group
Br1 Br 0.3695(3) 0.2169(2) 0.68202(16) 0.0407(5) Uani 0.17 1 d . . P . .
Br1A Br 0.50303(10) 0.22387(6) 0.03695(4) 0.0528(2) Uani 0.66 1 d . . P . .
Br1B Br 0.6319(3) 0.2766(2) 0.65078(18) 0.0417(5) Uani 0.17 1 d . . P . .
Cr1 Cr 0.15250(5) 0.23165(4) 0.42957(3) 0.01611(15) Uani 1 1 d . . . . .
O1 O 0.3486(2) 0.17394(17) 0.36480(14) 0.0204(4) Uani 1 1 d . . . . .
O2 O -0.0230(2) 0.22004(17) 0.51047(14) 0.0187(4) Uani 1 1 d . . . . .
O3 O 0.0546(2) 0.24889(17) 0.32680(14) 0.0200(4) Uani 1 1 d . . . . .
O4 O 0.2341(2) 0.28039(18) 0.51324(14) 0.0204(4) Uani 1 1 d . . . . .
O5 O 0.5276(2) 0.01663(19) 0.34854(15) 0.0247(5) Uani 1 1 d . . . . .
O6 O -0.1217(2) 0.10096(17) 0.61477(13) 0.0190(4) Uani 1 1 d . . . . .
O7 O -0.0643(2) 0.37714(19) 0.22220(15) 0.0250(5) Uani 1 1 d . . . . .
O8 O 0.2562(2) 0.43206(19) 0.55384(14) 0.0242(5) Uani 1 1 d . . . . .
O9 O 0.3040(2) -0.26502(18) 0.60675(14) 0.0216(5) Uani 1 1 d . . . . .
O10 O 0.0470(2) 0.73944(18) 0.29026(14) 0.0236(5) Uani 1 1 d . . . . .
N1 N 0.2053(3) 0.0671(2) 0.48303(16) 0.0170(5) Uani 1 1 d . . . . .
N2 N 0.4517(3) -0.5223(2) 0.81724(18) 0.0248(6) Uani 1 1 d . . . . .
N3 N 0.2607(3) 0.9868(2) 0.14180(18) 0.0280(6) Uani 1 1 d . . . . .
N21 N 0.1070(3) 0.3982(2) 0.38520(16) 0.0175(5) Uani 1 1 d . . . . .
C2 C 0.1150(3) 0.0291(2) 0.54785(18) 0.0163(6) Uani 1 1 d . . . . .
C3 C 0.1487(3) -0.0833(3) 0.59117(19) 0.0175(6) Uani 1 1 d . . . . .
H3 H 0.0851 -0.1106 0.6378 0.021 Uiso 1 1 calc R . . . .
C4 C 0.2802(3) -0.1565(2) 0.56414(19) 0.0175(6) Uani 1 1 d . . . . .
C5 C 0.3759(3) -0.1149(3) 0.49704(19) 0.0180(6) Uani 1 1 d . . . . .
H5 H 0.4665 -0.1632 0.4793 0.022 Uiso 1 1 calc R . . . .
C6 C 0.3319(3) -0.0004(3) 0.45817(19) 0.0173(6) Uani 1 1 d . . . . .
C7 C -0.0224(3) 0.1228(2) 0.56122(19) 0.0172(6) Uani 1 1 d . . . . .
C8 C 0.4137(3) 0.0655(3) 0.38411(19) 0.0196(6) Uani 1 1 d . . . . .
C9 C 0.4390(3) -0.3471(3) 0.5857(2) 0.0232(6) Uani 1 1 d . . . . .
H9A H 0.5213 -0.3175 0.5858 0.028 Uiso 1 1 calc R . . . .
H9B H 0.4431 -0.3629 0.5281 0.028 Uiso 1 1 calc R . . . .
C10 C 0.4431(3) -0.4547(3) 0.6549(2) 0.0225(6) Uani 1 1 d . . . . .
H10A H 0.5362 -0.5129 0.6470 0.027 Uiso 1 1 calc R . . . .
H10B H 0.3650 -0.4873 0.6515 0.027 Uiso 1 1 calc R . . . .
C11 C 0.4239(4) -0.4224(3) 0.7416(2) 0.0237(7) Uani 1 1 d . . . . .
H11A H 0.4895 -0.3753 0.7389 0.028 Uiso 1 1 calc R . . . .
H11B H 0.3243 -0.3741 0.7520 0.028 Uiso 1 1 calc R . . . .
C12 C 0.4097(5) -0.4738(3) 0.8974(2) 0.0345(8) Uani 1 1 d . . . . .
H12A H 0.4312 -0.5361 0.9479 0.052 Uiso 1 1 calc GR . . . .
H12B H 0.3064 -0.4350 0.9025 0.052 Uiso 1 1 calc GR . . . .
H12C H 0.4639 -0.4188 0.8941 0.052 Uiso 1 1 calc GR . . . .
C13 C 0.3640(4) -0.6026(3) 0.8205(2) 0.0293(7) Uani 1 1 d . . . . .
H13A H 0.3997 -0.6416 0.7720 0.044 Uiso 1 1 calc GR . . . .
H13B H 0.2631 -0.5591 0.8168 0.044 Uiso 1 1 calc GR . . . .
H13C H 0.3720 -0.6596 0.8748 0.044 Uiso 1 1 calc GR . . . .
C14 C 0.6084(4) -0.5859(3) 0.8132(2) 0.0313(8) Uani 1 1 d . . . . .
H14A H 0.6364 -0.6216 0.7629 0.047 Uiso 1 1 calc GR . . . .
H14B H 0.6257 -0.6454 0.8657 0.047 Uiso 1 1 calc GR . . . .
H14C H 0.6653 -0.5324 0.8084 0.047 Uiso 1 1 calc GR . . . .
C22 C 0.1482(3) 0.4623(2) 0.42546(19) 0.0164(6) Uani 1 1 d . . . . .
C23 C 0.1261(3) 0.5783(3) 0.39470(19) 0.0186(6) Uani 1 1 d . . . . .
H23 H 0.1547 0.6239 0.4234 0.022 Uiso 1 1 calc R . . . .
C24 C 0.0591(3) 0.6270(3) 0.3185(2) 0.0197(6) Uani 1 1 d . . . . .
C25 C 0.0141(3) 0.5590(3) 0.27809(19) 0.0190(6) Uani 1 1 d . . . . .
H25 H -0.0330 0.5913 0.2276 0.023 Uiso 1 1 calc R . . . .
C26 C 0.0407(3) 0.4438(3) 0.31432(18) 0.0173(6) Uani 1 1 d . . . . .
C27 C 0.2186(3) 0.3897(3) 0.50478(19) 0.0183(6) Uani 1 1 d . . . . .
C28 C 0.0055(3) 0.3515(3) 0.2836(2) 0.0197(6) Uani 1 1 d . . . . .
C29 C -0.0054(4) 0.7978(3) 0.2080(2) 0.0264(7) Uani 1 1 d . . . . .
H29A H -0.1111 0.8125 0.2130 0.032 Uiso 1 1 calc R . . . .
H29B H 0.0397 0.7509 0.1640 0.032 Uiso 1 1 calc R . . . .
C30 C 0.0356(4) 0.9101(3) 0.1835(2) 0.0272(7) Uani 1 1 d . . . . .
H30A H -0.0053 0.9574 0.1302 0.033 Uiso 1 1 calc R . . . .
H30B H -0.0035 0.9535 0.2300 0.033 Uiso 1 1 calc R . . . .
C31 C 0.1982(4) 0.8844(3) 0.1693(2) 0.0272(7) Uani 1 1 d . . . . .
H31A H 0.2347 0.8373 0.1248 0.033 Uiso 1 1 calc R . . . .
H31B H 0.2361 0.8370 0.2234 0.033 Uiso 1 1 calc R . . . .
C32 C 0.2195(4) 1.0551(3) 0.0549(2) 0.0334(8) Uani 1 1 d . . . . .
H32A H 0.2518 1.0053 0.0130 0.050 Uiso 1 1 calc GR . . . .
H32B H 0.2650 1.1180 0.0366 0.050 Uiso 1 1 calc GR . . . .
H32C H 0.1147 1.0866 0.0586 0.050 Uiso 1 1 calc GR . . . .
C33 C 0.2139(4) 1.0621(3) 0.2067(2) 0.0344(8) Uani 1 1 d . . . . .
H33A H 0.1100 1.0978 0.2087 0.052 Uiso 1 1 calc GR . . . .
H33B H 0.2645 1.1219 0.1901 0.052 Uiso 1 1 calc GR . . . .
H33C H 0.2367 1.0158 0.2636 0.052 Uiso 1 1 calc GR . . . .
C34 C 0.4210(4) 0.9411(3) 0.1352(3) 0.0353(8) Uani 1 1 d . . . . .
H34A H 0.4491 0.8937 0.1909 0.053 Uiso 1 1 calc GR . . . .
H34B H 0.4645 1.0051 0.1192 0.053 Uiso 1 1 calc GR . . . .
H34C H 0.4543 0.8945 0.0911 0.053 Uiso 1 1 calc GR . . . .
O1W O 0.6805(4) 0.1173(5) 0.2023(2) 0.0801(14) Uani 1 1 d . . . . .
H1WA H 0.6433 0.1240 0.1557 0.120 Uiso 1 1 d G . . . .
H1WB H 0.6218 0.0909 0.2440 0.120 Uiso 1 1 d G . . . .
O1S O -0.0802(10) 0.6613(7) 0.0728(5) 0.067(2) Uani 0.5 1 d . . P A -1
C1S C -0.0387(11) 0.5872(11) 0.0320(7) 0.064(3) Uani 0.5 1 d D . P A -1
C2S C -0.1261(14) 0.5790(11) -0.0336(9) 0.067(3) Uani 0.5 1 d D . P A -1
H2SA H -0.1234 0.6411 -0.0843 0.100 Uiso 0.5 1 calc GR . P A -1
H2SB H -0.2260 0.5858 -0.0078 0.100 Uiso 0.5 1 calc GR . P A -1
H2SC H -0.0852 0.5050 -0.0508 0.100 Uiso 0.5 1 calc GR . P A -1
C3S C 0.1012(14) 0.5022(17) 0.0464(9) 0.098(6) Uani 0.5 1 d D . P A -1
H3SA H 0.0858 0.4340 0.0882 0.148 Uiso 0.5 1 calc GR . P A -1
H3SB H 0.1612 0.5355 0.0686 0.148 Uiso 0.5 1 calc GR . P A -1
H3SC H 0.1494 0.4806 -0.0082 0.148 Uiso 0.5 1 calc GR . P A -1
O2W O -0.1004(3) 0.2136(3) 0.1463(2) 0.0443(7) Uani 1 1 d . . . . .
H2WA H -0.1609 0.1776 0.1780 0.066 Uiso 1 1 d G . . . .
H2WB H -0.0906 0.2629 0.1726 0.066 Uiso 1 1 d G . . . .
O3W O 0.3170(3) 0.3317(3) 0.20145(19) 0.0431(7) Uani 1 1 d . . . . .
H3WA H 0.3353 0.2703 0.2419 0.065 Uiso 1 1 d G . . . .
H3WB H 0.3409 0.3128 0.1514 0.065 Uiso 1 1 d G . . . .
O4W O 0.1794(7) 0.7469(6) 0.0153(4) 0.0809(16) Uani 0.75 1 d . U P . .
H4WA H 0.2645 0.7581 0.0052 0.121 Uiso 0.75 1 d G . P . .
H4WB H 0.1230 0.8122 -0.0072 0.121 Uiso 0.75 1 d G . P . .

loop_
_atom_site_aniso_label
_atom_site_aniso_U_11
_atom_site_aniso_U_22
_atom_site_aniso_U_33
_atom_site_aniso_U_23
_atom_site_aniso_U_13
_atom_site_aniso_U_12
Br1 0.0396(12) 0.0426(13) 0.0361(12) -0.0050(10) -0.0101(9) -0.0051(10)
Br1A 0.0969(6) 0.0350(4) 0.0301(3) -0.0020(3) -0.0150(3) -0.0226(4)
Br1B 0.0379(12) 0.0338(12) 0.0543(15) -0.0183(11) -0.0078(10) -0.0024(10)
Cr1 0.0199(3) 0.0106(2) 0.0171(3) -0.00134(18) -0.00548(18) -0.00256(18)
O1 0.0245(11) 0.0142(10) 0.0211(11) -0.0006(8) -0.0045(8) -0.0046(8)
O2 0.0231(10) 0.0109(9) 0.0220(10) -0.0025(8) -0.0074(8) -0.0023(8)
O3 0.0256(11) 0.0131(10) 0.0217(11) -0.0009(8) -0.0070(8) -0.0054(8)
O4 0.0231(10) 0.0155(10) 0.0217(11) -0.0004(8) -0.0082(8) -0.0037(8)
O5 0.0215(11) 0.0217(11) 0.0273(12) -0.0037(9) -0.0002(9) -0.0036(9)
O6 0.0203(10) 0.0160(10) 0.0188(10) -0.0042(8) -0.0020(8) -0.0022(8)
O7 0.0315(12) 0.0207(11) 0.0259(12) -0.0029(9) -0.0138(9) -0.0073(9)
O8 0.0286(11) 0.0230(11) 0.0242(11) -0.0060(9) -0.0109(9) -0.0062(9)
O9 0.0210(10) 0.0117(10) 0.0271(11) -0.0001(8) -0.0054(8) 0.0009(8)
O10 0.0338(12) 0.0140(10) 0.0231(11) -0.0016(9) -0.0078(9) -0.0060(9)
N1 0.0184(12) 0.0151(12) 0.0177(12) -0.0033(10) -0.0052(9) -0.0034(10)
N2 0.0313(14) 0.0163(13) 0.0245(14) -0.0029(11) -0.0104(11) -0.0002(11)
N3 0.0382(16) 0.0216(14) 0.0240(14) -0.0015(11) -0.0026(12) -0.0112(12)
N21 0.0199(12) 0.0142(12) 0.0184(12) -0.0044(10) -0.0035(9) -0.0033(9)
C2 0.0201(14) 0.0138(14) 0.0162(13) -0.0042(11) -0.0062(11) -0.0033(11)
C3 0.0190(14) 0.0162(14) 0.0170(14) -0.0019(11) -0.0068(11) -0.0032(11)
C4 0.0207(14) 0.0141(14) 0.0180(14) -0.0023(11) -0.0083(11) -0.0025(11)
C5 0.0185(13) 0.0168(14) 0.0191(14) -0.0044(11) -0.0072(11) -0.0019(11)
C6 0.0176(13) 0.0165(14) 0.0190(14) -0.0051(11) -0.0060(11) -0.0032(11)
C7 0.0198(14) 0.0146(14) 0.0184(14) -0.0044(11) -0.0078(11) -0.0026(11)
C8 0.0225(15) 0.0184(15) 0.0189(14) -0.0023(12) -0.0087(11) -0.0048(12)
C9 0.0205(15) 0.0157(15) 0.0277(16) -0.0022(13) -0.0050(12) 0.0027(12)
C10 0.0256(15) 0.0137(14) 0.0253(16) -0.0027(12) -0.0082(12) 0.0007(12)
C11 0.0312(16) 0.0129(14) 0.0243(16) -0.0016(12) -0.0109(13) 0.0006(12)
C12 0.052(2) 0.0226(17) 0.0251(17) -0.0076(14) -0.0129(15) 0.0017(16)
C13 0.0398(19) 0.0190(16) 0.0289(17) -0.0005(13) -0.0081(14) -0.0089(14)
C14 0.0323(18) 0.0244(17) 0.0339(19) -0.0033(14) -0.0157(14) 0.0016(14)
C22 0.0168(13) 0.0148(14) 0.0182(14) -0.0043(11) -0.0046(11) -0.0030(11)
C23 0.0207(14) 0.0166(14) 0.0191(14) -0.0063(11) -0.0017(11) -0.0045(11)
C24 0.0229(14) 0.0138(14) 0.0203(15) -0.0031(11) -0.0017(11) -0.0031(11)
C25 0.0220(14) 0.0165(14) 0.0186(14) -0.0018(11) -0.0061(11) -0.0047(11)
C26 0.0199(14) 0.0177(14) 0.0153(13) -0.0036(11) -0.0048(11) -0.0047(11)
C27 0.0168(13) 0.0184(15) 0.0179(14) -0.0027(12) -0.0028(11) -0.0026(11)
C28 0.0241(14) 0.0151(14) 0.0204(15) -0.0035(12) -0.0046(12) -0.0053(12)
C29 0.0341(17) 0.0198(16) 0.0240(16) 0.0006(13) -0.0087(13) -0.0066(13)
C30 0.0338(17) 0.0175(15) 0.0279(17) -0.0003(13) -0.0081(13) -0.0045(13)
C31 0.0371(18) 0.0160(15) 0.0309(17) -0.0038(13) -0.0087(14) -0.0086(13)
C32 0.046(2) 0.0259(17) 0.0254(17) 0.0004(14) -0.0038(15) -0.0115(16)
C33 0.049(2) 0.0270(18) 0.0306(18) -0.0072(15) 0.0014(16) -0.0184(16)
C34 0.0364(19) 0.0336(19) 0.037(2) -0.0040(16) -0.0051(15) -0.0138(16)
O1W 0.070(2) 0.130(4) 0.045(2) 0.026(2) -0.0152(18) -0.067(3)
O1S 0.092(6) 0.077(5) 0.047(4) -0.006(4) -0.015(4) -0.045(5)
C1S 0.061(6) 0.078(8) 0.050(6) -0.011(6) 0.016(5) -0.029(6)
C2S 0.077(8) 0.056(7) 0.065(7) -0.019(6) 0.023(6) -0.028(6)
C3S 0.065(8) 0.159(17) 0.047(7) 0.040(9) -0.009(6) -0.045(10)
O2W 0.0432(16) 0.0484(17) 0.0526(18) -0.0263(15) -0.0025(13) -0.0179(13)
O3W 0.0516(17) 0.0390(15) 0.0387(15) -0.0017(12) -0.0082(13) -0.0158(13)
O4W 0.085(3) 0.101(3) 0.053(2) -0.026(2) 0.000(2) -0.016(2)

loop_
_atom_type_symbol
_atom_type_description
_atom_type_scat_dispersion_real
_atom_type_scat_dispersion_imag
_atom_type_scat_source
C C 0.0181 0.0091 'International Tables Vol C Tables 4.2.6.8 and 6.1.1.4'
H H 0.0000 0.0000 'International Tables Vol C Tables 4.2.6.8 and 6.1.1.4'
Br Br -0.6763 1.2805 'International Tables Vol C Tables 4.2.6.8 and 6.1.1.4'
Cr Cr -0.1635 2.4439 'International Tables Vol C Tables 4.2.6.8 and 6.1.1.4'
N N 0.0311 0.0180 'International Tables Vol C Tables 4.2.6.8 and 6.1.1.4'
O O 0.0492 0.0322 'International Tables Vol C Tables 4.2.6.8 and 6.1.1.4'

loop_
_geom_angle_atom_site_label_1
_geom_angle_atom_site_label_2
_geom_angle_atom_site_label_3
_geom_angle
O2 Cr1 O1 156.64(9)
O2 Cr1 O3 92.56(9)
O2 Cr1 O4 92.30(9)
O3 Cr1 O1 91.37(9)
O4 Cr1 O1 92.86(9)
O4 Cr1 O3 157.41(9)
N1 Cr1 O1 77.75(9)
N1 Cr1 O2 79.06(9)
N1 Cr1 O3 106.76(9)
N1 Cr1 O4 95.83(9)
N21 Cr1 O1 102.68(9)
N21 Cr1 O2 100.67(9)
N21 Cr1 O3 78.64(9)
N21 Cr1 O4 78.78(9)
N21 Cr1 N1 174.59(10)
C8 O1 Cr1 117.97(19)
C7 O2 Cr1 117.91(18)
C28 O3 Cr1 117.29(19)
C27 O4 Cr1 118.17(18)
C4 O9 C9 119.1(2)
C24 O10 C29 119.7(2)
C2 N1 Cr1 117.8(2)
C6 N1 Cr1 120.0(2)
C6 N1 C2 122.1(3)
C12 N2 C11 107.1(2)
C13 N2 C11 111.1(3)
C13 N2 C12 109.5(3)
C14 N2 C11 110.8(3)
C14 N2 C12 108.4(3)
C14 N2 C13 109.9(3)
C32 N3 C31 110.4(3)
C33 N3 C31 111.9(3)
C33 N3 C32 110.3(3)
C34 N3 C31 107.5(3)
C34 N3 C32 108.6(3)
C34 N3 C33 108.1(3)
C22 N21 Cr1 118.8(2)
C26 N21 Cr1 119.3(2)
C26 N21 C22 121.9(3)
N1 C2 C3 120.9(3)
N1 C2 C7 111.2(2)
C3 C2 C7 127.9(3)
C2 C3 C4 117.7(3)
O9 C4 C3 114.7(3)
O9 C4 C5 124.3(3)
C3 C4 C5 120.9(3)
C6 C5 C4 116.6(3)
N1 C6 C5 121.7(3)
N1 C6 C8 111.0(3)
C5 C6 C8 127.3(3)
O2 C7 C2 113.7(3)
O6 C7 O2 126.2(3)
O6 C7 C2 120.1(3)
O1 C8 C6 113.2(3)
O5 C8 O1 126.1(3)
O5 C8 C6 120.8(3)
O9 C9 C10 105.7(2)
C9 C10 C11 107.8(3)
N2 C11 C10 115.1(3)
N21 C22 C23 121.4(3)
N21 C22 C27 111.1(2)
C23 C22 C27 127.6(3)
C22 C23 C24 117.2(3)
O10 C24 C23 113.9(3)
O10 C24 C25 125.5(3)
C25 C24 C23 120.7(3)
C26 C25 C24 117.5(3)
N21 C26 C25 121.3(3)
N21 C26 C28 110.2(3)
C25 C26 C28 128.4(3)
O4 C27 C22 113.0(3)
O8 C27 O4 125.2(3)
O8 C27 C22 121.8(3)
O3 C28 C26 114.3(3)
O7 C28 O3 125.3(3)
O7 C28 C26 120.4(3)
O10 C29 C30 106.0(3)
C31 C30 C29 109.0(3)
C30 C31 N3 116.9(3)
O1S C1S C2S 121.9(10)
O1S C1S C3S 118.4(13)
C3S C1S C2S 119.7(12)

loop_
_geom_bond_atom_site_label_1
_geom_bond_atom_site_label_2
_geom_bond_distance
Cr1 O1 2.028(2)
Cr1 O2 1.982(2)
Cr1 O3 2.005(2)
Cr1 O4 1.992(2)
Cr1 N1 1.970(3)
Cr1 N21 1.966(3)
O1 C8 1.297(4)
O2 C7 1.285(4)
O3 C28 1.291(4)
O4 C27 1.305(4)
O5 C8 1.215(4)
O6 C7 1.228(4)
O7 C28 1.232(4)
O8 C27 1.221(4)
O9 C4 1.331(4)
O9 C9 1.452(4)
O10 C24 1.342(4)
O10 C29 1.449(4)
N1 C2 1.333(4)
N1 C6 1.329(4)
N2 C11 1.509(4)
N2 C12 1.503(4)
N2 C13 1.501(4)
N2 C14 1.499(4)
N3 C31 1.524(4)
N3 C32 1.503(4)
N3 C33 1.502(5)
N3 C34 1.496(5)
N21 C22 1.340(4)
N21 C26 1.335(4)
C2 C3 1.374(4)
C2 C7 1.516(4)
C3 C4 1.403(4)
C4 C5 1.404(4)
C5 C6 1.381(4)
C6 C8 1.521(4)
C9 C10 1.515(4)
C10 C11 1.518(4)
C22 C23 1.375(4)
C22 C27 1.518(4)
C23 C24 1.413(4)
C24 C25 1.404(4)
C25 C26 1.376(4)
C26 C28 1.519(4)
C29 C30 1.521(5)
C30 C31 1.517(5)
O1S C1S 1.200(14)
C1S C2S 1.523(15)
C1S C3S 1.475(15)

loop_
_geom_torsion_atom_site_label_1
_geom_torsion_atom_site_label_2
_geom_torsion_atom_site_label_3
_geom_torsion_atom_site_label_4
_geom_torsion
Cr1 O1 C8 O5 176.1(2)
Cr1 O1 C8 C6 -3.3(3)
Cr1 O2 C7 O6 -179.8(2)
Cr1 O2 C7 C2 -2.2(3)
Cr1 O3 C28 O7 -175.6(2)
Cr1 O3 C28 C26 4.6(3)
Cr1 O4 C27 O8 175.9(2)
Cr1 O4 C27 C22 -4.5(3)
Cr1 N1 C2 C3 -176.4(2)
Cr1 N1 C2 C7 6.0(3)
Cr1 N1 C6 C5 176.7(2)
Cr1 N1 C6 C8 -3.7(3)
Cr1 N21 C22 C23 176.5(2)
Cr1 N21 C22 C27 -3.3(3)
Cr1 N21 C26 C25 -176.2(2)
Cr1 N21 C26 C28 3.0(3)
O9 C4 C5 C6 178.1(3)
O9 C9 C10 C11 -55.6(3)
O10 C24 C25 C26 177.2(3)
O10 C29 C30 C31 64.8(3)
N1 C2 C3 C4 -0.7(4)
N1 C2 C7 O2 -2.4(3)
N1 C2 C7 O6 175.4(3)
N1 C6 C8 O1 4.5(3)
N1 C6 C8 O5 -175.0(3)
N21 C22 C23 C24 -0.4(4)
N21 C22 C27 O4 5.0(3)
N21 C22 C27 O8 -175.5(3)
N21 C26 C28 O3 -4.9(4)
N21 C26 C28 O7 175.3(3)
C2 N1 C6 C5 1.4(4)
C2 N1 C6 C8 -179.0(2)
C2 C3 C4 O9 -177.8(2)
C2 C3 C4 C5 2.1(4)
C3 C2 C7 O2 -179.8(3)
C3 C2 C7 O6 -2.0(5)
C3 C4 C5 C6 -1.8(4)
C4 O9 C9 C10 170.3(3)
C4 C5 C6 N1 0.0(4)
C4 C5 C6 C8 -179.4(3)
C5 C6 C8 O1 -176.0(3)
C5 C6 C8 O5 4.6(5)
C6 N1 C2 C3 -1.1(4)
C6 N1 C2 C7 -178.6(2)
C7 C2 C3 C4 176.4(3)
C9 O9 C4 C3 -178.0(3)
C9 O9 C4 C5 2.1(4)
C9 C10 C11 N2 -169.4(3)
C12 N2 C11 C10 -173.0(3)
C13 N2 C11 C10 -53.5(4)
C14 N2 C11 C10 68.9(4)
C22 N21 C26 C25 1.4(4)
C22 N21 C26 C28 -179.4(3)
C22 C23 C24 O10 -177.1(3)
C22 C23 C24 C25 1.7(4)
C23 C22 C27 O4 -174.9(3)
C23 C22 C27 O8 4.7(5)
C23 C24 C25 C26 -1.4(4)
C24 O10 C29 C30 -163.5(3)
C24 C25 C26 N21 -0.1(4)
C24 C25 C26 C28 -179.2(3)
C25 C26 C28 O3 174.4(3)
C25 C26 C28 O7 -5.5(5)
C26 N21 C22 C23 -1.1(4)
C26 N21 C22 C27 179.1(3)
C27 C22 C23 C24 179.4(3)
C29 O10 C24 C23 173.4(3)
C29 O10 C24 C25 -5.4(4)
C29 C30 C31 N3 178.5(3)
C32 N3 C31 C30 -63.9(4)
C33 N3 C31 C30 59.2(4)
C34 N3 C31 C30 177.8(3)
